data_7046853
loop_
_publ_author_name
'Pick, Fraser S.'
'Leznoff, Daniel B.'
'Fryzuk, Michael D.'

_publ_section_title
;
 Redox behaviour of
 ([fc(NP<sup>i</sup>Pr<sub>2</sub>)<sub>2</sub>]Fe)<sub>2</sub>, formation
 of an iron-iron bond and cleavage of azobenzene.
;
_journal_issue 32
_journal_name_full 'Dalton transactions (Cambridge, England : 2003)'
_journal_page_first 10925
_journal_page_last 10931
_journal_paper_doi 10.1039/c8dt00828k
_journal_volume 47
_journal_year 2018
_chemical_formula_moiety '0.5(C22 H36 Fe2 I4 N2 P2), 0.5(C7 H8)'
_chemical_formula_sum 'C14.5 H22 Fe I2 N P'
_chemical_formula_weight 550.95
_space_group_crystal_system monoclinic
_space_group_IT_number 9
_space_group_name_Hall 'C -2yc'
_space_group_name_H-M_alt 'C 1 c 1'
_symmetry_space_group_name_Hall 'C -2yc'
_symmetry_space_group_name_H-M 'C 1 c 1'
_atom_sites_solution_hydrogens geom
_audit_creation_date 2016-07-02
_audit_creation_method
;
Olex2 1.2
(compiled 2016.02.19 svn.r3266 for OlexSys, GUI svn.r5155)
;
_audit_update_record
;
2018-02-05 deposited with the CCDC.
2018-06-26 downloaded from the CCDC.
;
_cell_angle_alpha 90
_cell_angle_beta 90.654(2)
_cell_angle_gamma 90
_cell_formula_units_Z 8
_cell_length_a 14.8284(13)
_cell_length_b 17.0000(15)
_cell_length_c 14.5439(13)
_cell_measurement_reflns_used 9927
_cell_measurement_temperature 296(2)
_cell_measurement_theta_max 26.093
_cell_measurement_theta_min 2.396
_cell_volume 3666.0(6)
_computing_cell_refinement 'SAINT v8.34A (Bruker, 2013)'
_computing_data_reduction 'SAINT v8.34A (Bruker, 2013)'
_computing_molecular_graphics 'Olex2 (Dolomanov et al., 2009)'
_computing_publication_material 'Olex2 (Dolomanov et al., 2009)'
_computing_structure_refinement 'XL (Sheldrick, 2008)'
_diffrn_ambient_temperature 296.15
_diffrn_measured_fraction_theta_full 0.999
_diffrn_measured_fraction_theta_max 0.998
_diffrn_measurement_device_type 'Bruker APEX-II CCD'
_diffrn_measurement_method '\f and \w scans'
_diffrn_radiation_type MoK\a
_diffrn_radiation_wavelength 0.71073
_diffrn_reflns_av_R_equivalents 0.0280
_diffrn_reflns_av_unetI/netI 0.0269
_diffrn_reflns_Laue_measured_fraction_full 0.999
_diffrn_reflns_Laue_measured_fraction_max 0.998
_diffrn_reflns_limit_h_max 10
_diffrn_reflns_limit_h_min -18
_diffrn_reflns_limit_k_max 20
_diffrn_reflns_limit_k_min -20
_diffrn_reflns_limit_l_max 17
_diffrn_reflns_limit_l_min -17
_diffrn_reflns_number 26127
_diffrn_reflns_point_group_measured_fraction_full 0.871
_diffrn_reflns_point_group_measured_fraction_max 0.867
_diffrn_reflns_theta_full 26.000
_diffrn_reflns_theta_max 26.099
_diffrn_reflns_theta_min 1.822
_diffrn_standards_number 0
_exptl_absorpt_coefficient_mu 4.268
_exptl_absorpt_correction_T_max 0.7453
_exptl_absorpt_correction_T_min 0.6284
_exptl_absorpt_correction_type multi-scan
_exptl_absorpt_process_details
;
SADABS-2014/4 (Bruker,2014/4) was used for absorption correction.
wR2(int) was 0.0573 before and 0.0393 after correction.
The Ratio of minimum to maximum transmission is 0.8432.
The \l/2 correction factor is 0.00150.
;
_exptl_crystal_colour orange
_exptl_crystal_colour_primary orange
_exptl_crystal_density_diffrn 1.996
_exptl_crystal_description Needle
_exptl_crystal_F_000 2104
_exptl_crystal_size_max 0.06
_exptl_crystal_size_mid 0.06
_exptl_crystal_size_min 0.02
_refine_diff_density_max 0.564
_refine_diff_density_min -0.507
_refine_diff_density_rms 0.119
_refine_ls_abs_structure_details
;
 Flack x determined using 2530 quotients [(I+)-(I-)]/[(I+)+(I-)]
 (Parsons, Flack and Wagner, Acta Cryst. B69 (2013) 249-259).
;
_refine_ls_abs_structure_Flack 0.020(10)
_refine_ls_extinction_method none
_refine_ls_goodness_of_fit_ref 1.136
_refine_ls_hydrogen_treatment constr
_refine_ls_matrix_type full
_refine_ls_number_parameters 302
_refine_ls_number_reflns 6304
_refine_ls_number_restraints 2
_refine_ls_restrained_S_all 1.136
_refine_ls_R_factor_all 0.0252
_refine_ls_R_factor_gt 0.0243
_refine_ls_shift/su_max 0.002
_refine_ls_shift/su_mean 0.000
_refine_ls_structure_factor_coef Fsqd
_refine_ls_weighting_details 'w=1/[\s^2^(Fo^2^)+(0.0062P)^2^+35.6017P] where P=(Fo^2^+2Fc^2^)/3'
_refine_ls_weighting_scheme calc
_refine_ls_wR_factor_gt 0.0572
_refine_ls_wR_factor_ref 0.0575
_reflns_Friedel_coverage 0.736
_reflns_Friedel_fraction_full 0.742
_reflns_Friedel_fraction_max 0.736
_reflns_number_gt 6168
_reflns_number_total 6304
_reflns_threshold_expression 'I > 2\s(I)'
_cod_data_source_file c8dt00828k2.cif
_cod_data_source_block mf1069
_cod_depositor_comments 'Adding full bibliography for 7046853--7046855.cif.'
_cod_original_formula_sum 'C14.50 H22 Fe I2 N P'
_cod_database_code 7046853
_shelxl_version_number 2014-3
_shelx_space_group_comment
;
The symmetry employed for this shelxl refinement is uniquely defined
by the following loop, which should always be used as a source of
symmetry information in preference to the above space-group names.
They are only intended as comments.
;
_shelx_estimated_absorpt_t_max 0.919
_shelx_estimated_absorpt_t_min 0.784
_olex2_refinement_description
;
1. Fixed Uiso
 At 1.2 times of:
  All C(H) groups
 At 1.5 times of:
  All C(H,H,H) groups
2. Uiso/Uaniso restraints and constraints
Uanis(C2) = Uanis(C1) = Uanis(C5) = Uanis(C4) = Uanis(C3)
Uanis(C16) = Uanis(C12) = Uanis(C13) = Uanis(C14) = Uanis(C15)
Uanis(C23) = Uanis(C24) = Uanis(C25) = Uanis(C26) = Uanis(C27) = Uanis(C28)
3. Others
 Sof(I3B)=Sof(I4B)=1-FVAR(1)
 Sof(I4)=Sof(I3)=FVAR(1)
4.a Ternary CH refined with riding coordinates:
 C6(H6), C17(H17), C9(H9), C20(H20)
4.b Aromatic/amide H refined with riding coordinates:
 C2(H2), C5(H5), C28(H28), C4(H4), C25(H25), C24(H24), C16(H16), C14(H14),
 C13(H13), C26(H26), C3(H3), C15(H15), C27(H27)
4.c Idealised Me refined as rotating group:
 C18(H18A,H18B,H18C), C29(H29A,H29B,H29C), C19(H19A,H19B,H19C), C7(H7A,H7B,
 H7C), C22(H22A,H22B,H22C), C8(H8A,H8B,H8C), C11(H11A,H11B,H11C), C21(H21A,H21B,
 H21C), C10(H10A,H10B,H10C)
;
_olex2_submission_special_instructions 'No special instructions were received'

loop_
_space_group_symop_operation_xyz
'x, y, z'
'x, -y, z+1/2'
'x+1/2, y+1/2, z'
'x+1/2, -y+1/2, z+1/2'

loop_
_atom_site_label
_atom_site_type_symbol
_atom_site_fract_x
_atom_site_fract_y
_atom_site_fract_z
_atom_site_U_iso_or_equiv
_atom_site_adp_type
_atom_site_occupancy
_atom_site_site_symmetry_order
_atom_site_calc_flag
_atom_site_refinement_flags_posn
_atom_site_refinement_flags_occupancy
_atom_site_disorder_assembly
_atom_site_disorder_group
I1 I 0.64345(4) 0.70104(3) 0.17353(4) 0.01718(13) Uani 1 1 d . . . .
I2 I 0.36244(4) 0.66754(3) 0.13939(4) 0.02028(13) Uani 1 1 d . . . .
I4 I 0.50993(12) 0.46351(14) 0.49120(16) 0.0165(8) Uani 0.75(3) 1 d . P A 1
I3 I 0.45802(14) 1.01908(14) 0.31116(14) 0.0217(10) Uani 0.75(3) 1 d . P A 1
Fe1 Fe 0.48588(8) 0.70862(6) 0.26279(8) 0.0107(2) Uani 1 1 d . . . .
P2 P 0.55615(15) 0.55526(11) 0.37467(14) 0.0128(4) Uani 1 1 d . . . .
P1 P 0.52763(16) 0.89781(12) 0.26407(15) 0.0175(5) Uani 1 1 d . . . .
N1 N 0.4765(5) 0.8226(4) 0.3054(5) 0.0140(14) Uani 1 1 d . . . .
N2 N 0.4863(5) 0.6267(4) 0.3637(4) 0.0121(14) Uani 1 1 d . . . .
C1 C 0.4081(6) 0.8310(4) 0.3744(5) 0.0137(8) Uani 1 1 d . . . .
C23 C 0.5393(7) 0.7807(5) 0.7509(6) 0.0248(9) Uani 1 1 d . . . .
C2 C 0.3134(6) 0.8236(4) 0.3559(5) 0.0137(8) Uani 1 1 d . . . .
H2 H 0.2862 0.8115 0.2997 0.016 Uiso 1 1 calc R . . .
C5 C 0.4206(6) 0.8495(4) 0.4687(5) 0.0137(8) Uani 1 1 d . . . .
H5 H 0.4756 0.8573 0.4987 0.016 Uiso 1 1 calc R . . .
C12 C 0.4150(6) 0.6390(4) 0.4288(5) 0.0142(8) Uani 1 1 d . . . .
C28 C 0.5732(7) 0.7719(5) 0.8375(6) 0.0248(9) Uani 1 1 d . . . .
H28 H 0.6351 0.7737 0.8478 0.030 Uiso 1 1 calc R . . .
C4 C 0.3340(6) 0.8539(4) 0.5091(5) 0.0137(8) Uani 1 1 d . . . .
H4 H 0.3226 0.8652 0.5705 0.016 Uiso 1 1 calc R . . .
C6 C 0.5149(7) 0.8964(5) 0.1379(6) 0.026(2) Uani 1 1 d . . . .
H6 H 0.5357 0.8444 0.1183 0.031 Uiso 1 1 calc R . . .
C25 C 0.3885(7) 0.7662(5) 0.8070(6) 0.0248(9) Uani 1 1 d . . . .
H25 H 0.3267 0.7634 0.7957 0.030 Uiso 1 1 calc R . . .
C24 C 0.4469(7) 0.7786(5) 0.7364(6) 0.0248(9) Uani 1 1 d . . . .
H24 H 0.4241 0.7857 0.6772 0.030 Uiso 1 1 calc R . . .
C18 C 0.4654(7) 0.4614(5) 0.2506(6) 0.024(2) Uani 1 1 d . . . .
H18A H 0.4637 0.4137 0.2859 0.036 Uiso 1 1 calc GR . . .
H18B H 0.4574 0.4492 0.1866 0.036 Uiso 1 1 calc GR . . .
H18C H 0.4180 0.4958 0.2700 0.036 Uiso 1 1 calc GR . . .
C16 C 0.4225(6) 0.6588(4) 0.5234(5) 0.0142(8) Uani 1 1 d . . . .
H16 H 0.4758 0.6660 0.5566 0.017 Uiso 1 1 calc R . . .
C14 C 0.2720(6) 0.6514(4) 0.4860(5) 0.0142(8) Uani 1 1 d . . . .
H14 H 0.2095 0.6525 0.4907 0.017 Uiso 1 1 calc R . . .
C13 C 0.3218(6) 0.6351(4) 0.4047(6) 0.0142(8) Uani 1 1 d . . . .
H13 H 0.2978 0.6241 0.3467 0.017 Uiso 1 1 calc R . . .
C17 C 0.5566(6) 0.5018(5) 0.2654(5) 0.0157(17) Uani 1 1 d . . . .
H17 H 0.5617 0.5416 0.2170 0.019 Uiso 1 1 calc R . . .
C26 C 0.4221(7) 0.7578(5) 0.8952(6) 0.0248(9) Uani 1 1 d . . . .
H26 H 0.3827 0.7506 0.9437 0.030 Uiso 1 1 calc R . . .
C3 C 0.2685(6) 0.8384(4) 0.4413(5) 0.0137(8) Uani 1 1 d . . . .
H3 H 0.2065 0.8379 0.4501 0.016 Uiso 1 1 calc R . . .
C29 C 0.6023(7) 0.7943(5) 0.6718(7) 0.029(2) Uani 1 1 d . . . .
H29A H 0.6287 0.8457 0.6771 0.043 Uiso 1 1 calc GR . . .
H29B H 0.5693 0.7906 0.6148 0.043 Uiso 1 1 calc GR . . .
H29C H 0.6492 0.7553 0.6731 0.043 Uiso 1 1 calc GR . . .
C15 C 0.3345(6) 0.6654(4) 0.5578(5) 0.0142(8) Uani 1 1 d . . . .
H15 H 0.3200 0.6772 0.6183 0.017 Uiso 1 1 calc R . . .
C27 C 0.5142(7) 0.7599(5) 0.9118(6) 0.0248(9) Uani 1 1 d . . . .
H27 H 0.5370 0.7536 0.9712 0.030 Uiso 1 1 calc R . . .
C19 C 0.6351(7) 0.4447(6) 0.2524(6) 0.029(2) Uani 1 1 d . . . .
H19A H 0.6910 0.4732 0.2550 0.044 Uiso 1 1 calc GR . . .
H19B H 0.6291 0.4193 0.1937 0.044 Uiso 1 1 calc GR . . .
H19C H 0.6345 0.4059 0.3003 0.044 Uiso 1 1 calc GR . . .
C9 C 0.6456(7) 0.9028(6) 0.2999(7) 0.029(2) Uani 1 1 d . . . .
H9 H 0.6787 0.8654 0.2616 0.035 Uiso 1 1 calc R . . .
C20 C 0.6692(6) 0.5913(5) 0.4066(6) 0.0191(18) Uani 1 1 d . . . .
H20 H 0.6963 0.6132 0.3511 0.023 Uiso 1 1 calc R . . .
C7 C 0.4168(8) 0.9005(6) 0.1110(7) 0.036(3) Uani 1 1 d . . . .
H7A H 0.3835 0.8626 0.1459 0.053 Uiso 1 1 calc GR . . .
H7B H 0.4101 0.8892 0.0466 0.053 Uiso 1 1 calc GR . . .
H7C H 0.3942 0.9523 0.1233 0.053 Uiso 1 1 calc GR . . .
C22 C 0.7338(7) 0.5292(6) 0.4448(7) 0.031(2) Uani 1 1 d . . . .
H22A H 0.7138 0.5124 0.5042 0.046 Uiso 1 1 calc GR . . .
H22B H 0.7932 0.5511 0.4503 0.046 Uiso 1 1 calc GR . . .
H22C H 0.7350 0.4849 0.4039 0.046 Uiso 1 1 calc GR . . .
C8 C 0.5735(9) 0.9553(6) 0.0881(7) 0.042(3) Uani 1 1 d . . . .
H8A H 0.5605 1.0073 0.1098 0.063 Uiso 1 1 calc GR . . .
H8B H 0.5613 0.9524 0.0233 0.063 Uiso 1 1 calc GR . . .
H8C H 0.6359 0.9434 0.0998 0.063 Uiso 1 1 calc GR . . .
C11 C 0.6911(9) 0.9839(7) 0.2879(9) 0.052(3) Uani 1 1 d . . . .
H11A H 0.6799 1.0029 0.2267 0.078 Uiso 1 1 calc GR . . .
H11B H 0.7549 0.9788 0.2981 0.078 Uiso 1 1 calc GR . . .
H11C H 0.6668 1.0203 0.3315 0.078 Uiso 1 1 calc GR . . .
C21 C 0.6602(7) 0.6589(6) 0.4765(7) 0.029(2) Uani 1 1 d . . . .
H21A H 0.6238 0.7000 0.4503 0.043 Uiso 1 1 calc GR . . .
H21B H 0.7189 0.6792 0.4916 0.043 Uiso 1 1 calc GR . . .
H21C H 0.6322 0.6395 0.5313 0.043 Uiso 1 1 calc GR . . .
C10 C 0.6582(8) 0.8771(7) 0.3979(8) 0.043(3) Uani 1 1 d . . . .
H10A H 0.6297 0.9143 0.4379 0.065 Uiso 1 1 calc GR . . .
H10B H 0.7215 0.8744 0.4124 0.065 Uiso 1 1 calc GR . . .
H10C H 0.6315 0.8262 0.4061 0.065 Uiso 1 1 calc GR . . .
Fe2 Fe 0.35321(8) 0.74460(6) 0.45440(8) 0.0098(2) Uani 1 1 d . . . .
I3B I 0.476(2) 1.0193(6) 0.3228(17) 0.096(5) Uani 0.25(3) 1 d . P A 2
I4B I 0.5063(9) 0.4619(6) 0.4880(8) 0.061(5) Uani 0.25(3) 1 d . P A 2

loop_
_atom_site_aniso_label
_atom_site_aniso_U_11
_atom_site_aniso_U_22
_atom_site_aniso_U_33
_atom_site_aniso_U_23
_atom_site_aniso_U_13
_atom_site_aniso_U_12
I1 0.0167(3) 0.0171(3) 0.0179(3) 0.0025(2) 0.0056(2) 0.0010(2)
I2 0.0187(3) 0.0282(3) 0.0139(2) -0.0025(2) -0.0012(2) -0.0006(2)
I4 0.0277(14) 0.0109(11) 0.0111(11) 0.0022(8) 0.0024(7) 0.0033(7)
I3 0.0323(16) 0.0070(7) 0.0259(12) -0.0002(5) 0.0124(8) 0.0007(4)
Fe1 0.0133(6) 0.0078(5) 0.0111(5) 0.0016(4) 0.0022(4) 0.0009(4)
P2 0.0179(12) 0.0112(9) 0.0093(9) 0.0014(7) 0.0018(8) 0.0051(8)
P1 0.0240(13) 0.0085(9) 0.0202(11) 0.0020(8) 0.0083(9) -0.0012(9)
N1 0.013(4) 0.012(3) 0.017(3) 0.000(3) 0.008(3) 0.000(3)
N2 0.015(4) 0.011(3) 0.010(3) 0.001(2) 0.004(3) 0.002(3)
C1 0.016(2) 0.0089(16) 0.0168(18) 0.0005(13) 0.0022(15) 0.0033(14)
C23 0.033(2) 0.0200(19) 0.0217(19) -0.0037(15) -0.0057(16) 0.0046(17)
C2 0.016(2) 0.0089(16) 0.0168(18) 0.0005(13) 0.0022(15) 0.0033(14)
C5 0.016(2) 0.0089(16) 0.0168(18) 0.0005(13) 0.0022(15) 0.0033(14)
C12 0.016(2) 0.0100(16) 0.0164(18) 0.0014(13) 0.0031(15) 0.0008(14)
C28 0.033(2) 0.0200(19) 0.0217(19) -0.0037(15) -0.0057(16) 0.0046(17)
C4 0.016(2) 0.0089(16) 0.0168(18) 0.0005(13) 0.0022(15) 0.0033(14)
C6 0.041(7) 0.016(5) 0.022(5) 0.004(4) 0.007(4) 0.007(4)
C25 0.033(2) 0.0200(19) 0.0217(19) -0.0037(15) -0.0057(16) 0.0046(17)
C24 0.033(2) 0.0200(19) 0.0217(19) -0.0037(15) -0.0057(16) 0.0046(17)
C18 0.032(6) 0.023(4) 0.017(4) -0.006(3) 0.000(4) -0.007(4)
C16 0.016(2) 0.0100(16) 0.0164(18) 0.0014(13) 0.0031(15) 0.0008(14)
C14 0.016(2) 0.0100(16) 0.0164(18) 0.0014(13) 0.0031(15) 0.0008(14)
C13 0.016(2) 0.0100(16) 0.0164(18) 0.0014(13) 0.0031(15) 0.0008(14)
C17 0.027(5) 0.015(4) 0.006(4) 0.002(3) -0.002(3) 0.005(3)
C26 0.033(2) 0.0200(19) 0.0217(19) -0.0037(15) -0.0057(16) 0.0046(17)
C3 0.016(2) 0.0089(16) 0.0168(18) 0.0005(13) 0.0022(15) 0.0033(14)
C29 0.036(6) 0.020(5) 0.031(5) 0.001(4) 0.000(4) -0.006(4)
C15 0.016(2) 0.0100(16) 0.0164(18) 0.0014(13) 0.0031(15) 0.0008(14)
C27 0.033(2) 0.0200(19) 0.0217(19) -0.0037(15) -0.0057(16) 0.0046(17)
C19 0.037(6) 0.031(5) 0.020(5) -0.013(4) -0.005(4) 0.017(5)
C9 0.023(6) 0.024(5) 0.041(6) -0.011(4) 0.006(4) -0.006(4)
C20 0.021(5) 0.023(4) 0.013(4) -0.001(3) 0.001(3) 0.006(4)
C7 0.058(8) 0.026(5) 0.023(5) -0.005(4) -0.007(5) 0.008(5)
C22 0.028(6) 0.033(5) 0.031(5) -0.009(4) -0.009(4) 0.017(4)
C8 0.064(9) 0.032(6) 0.030(6) 0.010(4) 0.024(5) 0.006(5)
C11 0.053(9) 0.042(7) 0.062(8) 0.005(6) 0.009(7) -0.031(6)
C21 0.017(5) 0.028(5) 0.041(6) -0.005(4) -0.003(4) -0.001(4)
C10 0.024(6) 0.047(7) 0.057(7) 0.012(6) -0.018(5) -0.011(5)
Fe2 0.0110(6) 0.0085(5) 0.0098(5) 0.0001(4) 0.0014(4) 0.0012(4)
I3B 0.155(10) 0.024(3) 0.110(8) -0.010(4) 0.071(6) -0.006(5)
I4B 0.140(12) 0.016(4) 0.028(5) 0.013(3) 0.027(5) 0.023(4)

loop_
_atom_type_symbol
_atom_type_description
_atom_type_scat_dispersion_real
_atom_type_scat_dispersion_imag
_atom_type_scat_source
C C 0.0033 0.0016 'International Tables Vol C Tables 4.2.6.8 and 6.1.1.4'
H H 0.0000 0.0000 'International Tables Vol C Tables 4.2.6.8 and 6.1.1.4'
Fe Fe 0.3463 0.8444 'International Tables Vol C Tables 4.2.6.8 and 6.1.1.4'
I I -0.4742 1.8119 'International Tables Vol C Tables 4.2.6.8 and 6.1.1.4'
N N 0.0061 0.0033 'International Tables Vol C Tables 4.2.6.8 and 6.1.1.4'
P P 0.1023 0.0942 'International Tables Vol C Tables 4.2.6.8 and 6.1.1.4'

loop_
_geom_angle_atom_site_label_1
_geom_angle_atom_site_label_2
_geom_angle_atom_site_label_3
_geom_angle
I2 Fe1 I1 104.98(4)
N1 Fe1 I1 104.78(19)
N1 Fe1 I2 114.1(2)
N2 Fe1 I1 108.8(2)
N2 Fe1 I2 107.9(2)
N2 Fe1 N1 115.7(3)
N2 P2 I4 111.8(3)
N2 P2 C17 107.4(4)
N2 P2 C20 111.0(4)
N2 P2 I4B 111.3(4)
C17 P2 I4 107.1(3)
C17 P2 C20 111.9(4)
C17 P2 I4B 105.7(4)
C20 P2 I4 107.7(3)
C20 P2 I4B 109.4(4)
N1 P1 I3 111.6(3)
N1 P1 C6 108.6(4)
N1 P1 C9 112.7(4)
N1 P1 I3B 113.7(4)
C6 P1 I3 104.8(3)
C6 P1 I3B 109.9(8)
C9 P1 I3 107.0(3)
C9 P1 C6 111.8(5)
C9 P1 I3B 99.9(10)
P1 N1 Fe1 127.4(4)
C1 N1 Fe1 110.8(5)
C1 N1 P1 121.4(5)
P2 N2 Fe1 126.2(4)
C12 N2 Fe1 112.3(5)
C12 N2 P2 121.5(5)
N1 C1 Fe2 127.8(5)
C2 C1 N1 123.8(7)
C2 C1 Fe2 69.4(4)
C5 C1 N1 127.6(8)
C5 C1 C2 108.6(7)
C5 C1 Fe2 70.0(4)
C28 C23 C24 119.6(9)
C28 C23 C29 119.9(9)
C24 C23 C29 120.6(8)
C1 C2 H2 126.7
C1 C2 C3 106.5(7)
C1 C2 Fe2 69.6(4)
C3 C2 H2 126.7
C3 C2 Fe2 69.1(4)
Fe2 C2 H2 126.2
C1 C5 H5 126.2
C1 C5 C4 107.7(7)
C1 C5 Fe2 69.6(4)
C4 C5 H5 126.2
C4 C5 Fe2 69.3(4)
Fe2 C5 H5 126.5
N2 C12 Fe2 125.3(5)
C16 C12 N2 128.3(8)
C16 C12 C13 108.4(7)
C16 C12 Fe2 69.4(5)
C13 C12 N2 123.2(7)
C13 C12 Fe2 69.6(4)
C23 C28 H28 120.0
C23 C28 C27 120.0(10)
C27 C28 H28 120.0
C5 C4 H4 125.6
C5 C4 Fe2 70.1(4)
C3 C4 C5 108.7(7)
C3 C4 H4 125.6
C3 C4 Fe2 69.7(4)
Fe2 C4 H4 126.1
P1 C6 H6 105.8
C7 C6 P1 110.2(6)
C7 C6 H6 105.8
C7 C6 C8 113.8(9)
C8 C6 P1 114.5(8)
C8 C6 H6 105.8
C24 C25 H25 120.3
C24 C25 C26 119.3(10)
C26 C25 H25 120.3
C23 C24 H24 119.2
C25 C24 C23 121.6(9)
C25 C24 H24 119.2
H18A C18 H18B 109.5
H18A C18 H18C 109.5
H18B C18 H18C 109.5
C17 C18 H18A 109.5
C17 C18 H18B 109.5
C17 C18 H18C 109.5
C12 C16 H16 126.3
C12 C16 Fe2 70.1(5)
C15 C16 C12 107.5(7)
C15 C16 H16 126.3
C15 C16 Fe2 69.7(5)
Fe2 C16 H16 125.5
C13 C14 H14 126.2
C13 C14 Fe2 69.7(5)
C15 C14 H14 126.2
C15 C14 C13 107.7(8)
C15 C14 Fe2 69.6(5)
Fe2 C14 H14 126.2
C12 C13 C14 107.2(7)
C12 C13 H13 126.4
C12 C13 Fe2 69.8(4)
C14 C13 H13 126.4
C14 C13 Fe2 69.5(4)
Fe2 C13 H13 125.9
P2 C17 H17 106.5
C18 C17 P2 109.5(6)
C18 C17 H17 106.5
C19 C17 P2 115.7(6)
C19 C17 C18 111.7(7)
C19 C17 H17 106.5
C25 C26 H26 119.8
C25 C26 C27 120.4(9)
C27 C26 H26 119.8
C2 C3 H3 125.7
C2 C3 Fe2 69.7(4)
C4 C3 C2 108.5(7)
C4 C3 H3 125.7
C4 C3 Fe2 70.1(5)
Fe2 C3 H3 126.1
C23 C29 H29A 109.5
C23 C29 H29B 109.5
C23 C29 H29C 109.5
H29A C29 H29B 109.5
H29A C29 H29C 109.5
H29B C29 H29C 109.5
C16 C15 C14 109.2(7)
C16 C15 H15 125.4
C16 C15 Fe2 69.9(5)
C14 C15 H15 125.4
C14 C15 Fe2 70.1(4)
Fe2 C15 H15 126.2
C28 C27 H27 120.4
C26 C27 C28 119.1(8)
C26 C27 H27 120.4
C17 C19 H19A 109.5
C17 C19 H19B 109.5
C17 C19 H19C 109.5
H19A C19 H19B 109.5
H19A C19 H19C 109.5
H19B C19 H19C 109.5
P1 C9 H9 107.0
C11 C9 P1 115.4(8)
C11 C9 H9 107.0
C10 C9 P1 111.5(7)
C10 C9 H9 107.0
C10 C9 C11 108.4(9)
P2 C20 H20 107.5
C22 C20 P2 115.3(7)
C22 C20 H20 107.5
C22 C20 C21 109.5(7)
C21 C20 P2 109.3(6)
C21 C20 H20 107.5
C6 C7 H7A 109.5
C6 C7 H7B 109.5
C6 C7 H7C 109.5
H7A C7 H7B 109.5
H7A C7 H7C 109.5
H7B C7 H7C 109.5
C20 C22 H22A 109.5
C20 C22 H22B 109.5
C20 C22 H22C 109.5
H22A C22 H22B 109.5
H22A C22 H22C 109.5
H22B C22 H22C 109.5
C6 C8 H8A 109.5
C6 C8 H8B 109.5
C6 C8 H8C 109.5
H8A C8 H8B 109.5
H8A C8 H8C 109.5
H8B C8 H8C 109.5
C9 C11 H11A 109.5
C9 C11 H11B 109.5
C9 C11 H11C 109.5
H11A C11 H11B 109.5
H11A C11 H11C 109.5
H11B C11 H11C 109.5
C20 C21 H21A 109.5
C20 C21 H21B 109.5
C20 C21 H21C 109.5
H21A C21 H21B 109.5
H21A C21 H21C 109.5
H21B C21 H21C 109.5
C9 C10 H10A 109.5
C9 C10 H10B 109.5
C9 C10 H10C 109.5
H10A C10 H10B 109.5
H10A C10 H10C 109.5
H10B C10 H10C 109.5
C1 Fe2 C5 40.4(3)
C1 Fe2 C12 110.1(3)
C2 Fe2 C1 41.0(3)
C2 Fe2 C5 68.7(3)
C2 Fe2 C12 125.0(3)
C2 Fe2 C14 120.0(3)
C2 Fe2 C13 106.6(3)
C12 Fe2 C5 124.1(3)
C4 Fe2 C1 68.1(3)
C4 Fe2 C2 68.6(3)
C4 Fe2 C5 40.6(3)
C4 Fe2 C12 158.6(3)
C4 Fe2 C14 122.1(3)
C4 Fe2 C13 158.7(3)
C16 Fe2 C1 126.2(3)
C16 Fe2 C2 162.4(3)
C16 Fe2 C5 109.2(3)
C16 Fe2 C12 40.6(3)
C16 Fe2 C4 122.0(3)
C16 Fe2 C14 68.3(3)
C16 Fe2 C13 68.6(3)
C14 Fe2 C1 157.2(3)
C14 Fe2 C5 159.6(3)
C14 Fe2 C12 68.2(3)
C14 Fe2 C13 40.8(3)
C13 Fe2 C1 122.7(3)
C13 Fe2 C5 158.9(3)
C13 Fe2 C12 40.6(3)
C3 Fe2 C1 68.6(3)
C3 Fe2 C2 41.3(3)
C3 Fe2 C5 68.2(3)
C3 Fe2 C12 160.8(3)
C3 Fe2 C4 40.2(3)
C3 Fe2 C16 155.7(3)
C3 Fe2 C14 105.3(3)
C3 Fe2 C13 122.7(3)
C3 Fe2 C15 119.8(3)
C15 Fe2 C1 161.9(3)
C15 Fe2 C2 155.4(3)
C15 Fe2 C5 124.7(3)
C15 Fe2 C12 67.7(3)
C15 Fe2 C4 107.0(3)
C15 Fe2 C16 40.3(3)
C15 Fe2 C14 40.4(3)
C15 Fe2 C13 68.2(3)

loop_
_geom_bond_atom_site_label_1
_geom_bond_atom_site_label_2
_geom_bond_distance
I1 Fe1 2.6889(12)
I2 Fe1 2.6428(13)
I4 P2 2.409(3)
I3 P1 2.408(3)
Fe1 N1 2.040(6)
Fe1 N2 2.024(6)
P2 N2 1.602(7)
P2 C17 1.830(8)
P2 C20 1.839(9)
P2 I4B 2.410(10)
P1 N1 1.607(7)
P1 C6 1.843(9)
P1 C9 1.821(10)
P1 I3B 2.368(12)
N1 C1 1.440(10)
N2 C12 1.443(10)
C1 C2 1.433(12)
C1 C5 1.417(11)
C1 Fe2 2.048(8)
C23 C28 1.359(13)
C23 C24 1.383(14)
C23 C29 1.508(13)
C2 H2 0.9300
C2 C3 1.439(11)
C2 Fe2 2.046(8)
C5 H5 0.9300
C5 C4 1.422(11)
C5 Fe2 2.053(8)
C12 C16 1.419(11)
C12 C13 1.424(12)
C12 Fe2 2.051(8)
C28 H28 0.9300
C28 C27 1.413(14)
C4 H4 0.9300
C4 C3 1.401(11)
C4 Fe2 2.043(8)
C6 H6 0.9800
C6 C7 1.504(15)
C6 C8 1.515(14)
C25 H25 0.9300
C25 C24 1.368(14)
C25 C26 1.377(12)
C24 H24 0.9300
C18 H18A 0.9600
C18 H18B 0.9600
C18 H18C 0.9600
C18 C17 1.529(13)
C16 H16 0.9300
C16 C15 1.407(12)
C16 Fe2 2.042(8)
C14 H14 0.9300
C14 C13 1.428(11)
C14 C15 1.409(12)
C14 Fe2 2.046(8)
C13 H13 0.9300
C13 Fe2 2.048(8)
C17 H17 0.9800
C17 C19 1.529(12)
C26 H26 0.9300
C26 C27 1.386(14)
C3 H3 0.9300
C3 Fe2 2.038(8)
C29 H29A 0.9600
C29 H29B 0.9600
C29 H29C 0.9600
C15 H15 0.9300
C15 Fe2 2.039(8)
C27 H27 0.9300
C19 H19A 0.9600
C19 H19B 0.9600
C19 H19C 0.9600
C9 H9 0.9800
C9 C11 1.546(14)
C9 C10 1.500(15)
C20 H20 0.9800
C20 C22 1.527(12)
C20 C21 1.541(12)
C7 H7A 0.9600
C7 H7B 0.9600
C7 H7C 0.9600
C22 H22A 0.9600
C22 H22B 0.9600
C22 H22C 0.9600
C8 H8A 0.9600
C8 H8B 0.9600
C8 H8C 0.9600
C11 H11A 0.9600
C11 H11B 0.9600
C11 H11C 0.9600
C21 H21A 0.9600
C21 H21B 0.9600
C21 H21C 0.9600
C10 H10A 0.9600
C10 H10B 0.9600
C10 H10C 0.9600

loop_
_geom_torsion_atom_site_label_1
_geom_torsion_atom_site_label_2
_geom_torsion_atom_site_label_3
_geom_torsion_atom_site_label_4
_geom_torsion
I4 P2 N2 Fe1 -170.1(3)
I4 P2 N2 C12 10.4(7)
I4 P2 C17 C18 52.6(6)
I4 P2 C17 C19 -74.7(7)
I4 P2 C20 C22 40.8(7)
I4 P2 C20 C21 -83.0(6)
I3 P1 N1 Fe1 163.2(4)
I3 P1 N1 C1 -9.9(7)
I3 P1 C6 C7 -58.7(7)
I3 P1 C6 C8 71.1(8)
I3 P1 C9 C11 -39.4(8)
I3 P1 C9 C10 84.9(7)
Fe1 N1 C1 C2 -69.8(8)
Fe1 N1 C1 C5 112.2(8)
Fe1 N1 C1 Fe2 19.3(9)
Fe1 N2 C12 C16 -114.8(8)
Fe1 N2 C12 C13 63.1(8)
Fe1 N2 C12 Fe2 -24.2(8)
P2 N2 C12 C16 64.7(10)
P2 N2 C12 C13 -117.3(8)
P2 N2 C12 Fe2 155.3(5)
P1 N1 C1 C2 104.3(8)
P1 N1 C1 C5 -73.7(10)
P1 N1 C1 Fe2 -166.6(5)
N1 P1 C6 C7 60.7(7)
N1 P1 C6 C8 -169.5(7)
N1 P1 C9 C11 -162.5(7)
N1 P1 C9 C10 -38.2(8)
N1 C1 C2 C3 -178.1(7)
N1 C1 C2 Fe2 122.4(7)
N1 C1 C5 C4 178.1(7)
N1 C1 C5 Fe2 -122.8(8)
N2 P2 C17 C18 -67.6(6)
N2 P2 C17 C19 165.1(7)
N2 P2 C20 C22 163.6(6)
N2 P2 C20 C21 39.7(7)
N2 C12 C16 C15 179.3(7)
N2 C12 C16 Fe2 119.4(8)
N2 C12 C13 C14 -179.3(7)
N2 C12 C13 Fe2 -119.6(7)
C1 C2 C3 C4 -0.3(8)
C1 C2 C3 Fe2 -59.8(5)
C1 C5 C4 C3 0.0(8)
C1 C5 C4 Fe2 59.2(5)
C23 C28 C27 C26 -0.3(13)
C2 C1 C5 C4 -0.2(8)
C2 C1 C5 Fe2 58.9(5)
C5 C1 C2 C3 0.3(8)
C5 C1 C2 Fe2 -59.2(5)
C5 C4 C3 C2 0.1(8)
C5 C4 C3 Fe2 59.4(5)
C12 C16 C15 C14 -0.9(9)
C12 C16 C15 Fe2 -60.2(5)
C28 C23 C24 C25 -1.3(14)
C6 P1 N1 Fe1 48.1(6)
C6 P1 N1 C1 -125.0(7)
C6 P1 C9 C11 74.8(9)
C6 P1 C9 C10 -160.9(7)
C25 C26 C27 C28 0.8(13)
C24 C23 C28 C27 0.6(14)
C24 C25 C26 C27 -1.6(13)
C16 C12 C13 C14 -1.0(9)
C16 C12 C13 Fe2 58.7(5)
C13 C12 C16 C15 1.2(9)
C13 C12 C16 Fe2 -58.8(5)
C13 C14 C15 C16 0.3(9)
C13 C14 C15 Fe2 59.5(5)
C17 P2 N2 Fe1 -53.0(6)
C17 P2 N2 C12 127.5(7)
C17 P2 C20 C22 -76.5(7)
C17 P2 C20 C21 159.6(6)
C26 C25 C24 C23 1.8(14)
C29 C23 C28 C27 179.4(8)
C29 C23 C24 C25 179.9(9)
C15 C14 C13 C12 0.4(9)
C15 C14 C13 Fe2 -59.4(5)
C9 P1 N1 Fe1 -76.4(6)
C9 P1 N1 C1 110.5(7)
C9 P1 C6 C7 -174.3(6)
C9 P1 C6 C8 -44.5(9)
C20 P2 N2 Fe1 69.6(5)
C20 P2 N2 C12 -109.9(7)
C20 P2 C17 C18 170.3(6)
C20 P2 C17 C19 43.1(8)
Fe2 C1 C2 C3 59.5(5)
Fe2 C1 C5 C4 -59.1(5)
Fe2 C2 C3 C4 59.6(5)
Fe2 C5 C4 C3 -59.2(5)
Fe2 C12 C16 C15 60.0(5)
Fe2 C12 C13 C14 -59.7(5)
Fe2 C4 C3 C2 -59.3(5)
Fe2 C16 C15 C14 59.2(5)
Fe2 C14 C13 C12 59.8(5)
Fe2 C14 C15 C16 -59.2(5)
I3B P1 N1 Fe1 170.8(11)
I3B P1 N1 C1 -2.2(12)
I3B P1 C6 C7 -64.3(10)
I3B P1 C6 C8 65.5(11)
I3B P1 C9 C11 -41.5(9)
I3B P1 C9 C10 82.8(8)
I4B P2 N2 Fe1 -168.2(5)
I4B P2 N2 C12 12.3(8)
I4B P2 C17 C18 51.3(7)
I4B P2 C17 C19 -75.9(8)
I4B P2 C20 C22 40.3(7)
I4B P2 C20 C21 -83.6(7)
